data_1561430
loop_
_publ_author_name
'Gao, Yan-Peng'
'Guo, Le'
'Dong, Wei'
'Jia, Min'
'Zhang, Jing-Xue'
'Sun, Zhong'
'Chang, Fei'

_publ_section_title
;
 Syntheses, structures and photoluminescent properties of
 Zn(&#x2161;)/Co(&#x2161;) coordination polymers based on flexible
 tetracarboxylate ligand of 5,5&#x2032;-(butane-1,4-diyl)-bis(oxy)-di
 isophthalic acid
;
_journal_name_full 'Journal of Solid State Chemistry'
_journal_page_first 82
_journal_page_last 90
_journal_paper_doi 10.1016/j.jssc.2016.05.023
_journal_volume 240
_journal_year 2016
_chemical_formula_moiety C20H21CoN4O5,4(O)
_chemical_formula_sum 'C20 H21 Co N4 O9'
_chemical_formula_weight 520.34
_chemical_name_common compound3
_space_group_IT_number 14
_space_group_name_Hall '-P 2ybc'
_space_group_name_H-M_alt 'P 1 21/c 1'
_symmetry_cell_setting monoclinic
_symmetry_space_group_name_H-M 'P 1 21/c 1'
_atom_sites_solution_hydrogens geom
_atom_sites_solution_primary direct
_atom_sites_solution_secondary difmap
_audit_creation_method SHELXL-97
_cell_angle_alpha 90.00
_cell_angle_beta 108.644(4)
_cell_angle_gamma 90.00
_cell_formula_units_Z 4
_cell_length_a 8.0319(8)
_cell_length_b 17.9407(19)
_cell_length_c 17.9318(17)
_cell_measurement_reflns_used 6081
_cell_measurement_temperature 293(2)
_cell_measurement_theta_max 28.42
_cell_measurement_theta_min 3.18
_cell_volume 2448.3(4)
_computing_structure_refinement 'SHELXL-97 (Sheldrick, 1997)'
_computing_structure_solution 'SHELXS-97 (Sheldrick, 1990)'
_diffrn_ambient_temperature 293(2)
_diffrn_measured_fraction_theta_full 0.988
_diffrn_measured_fraction_theta_max 0.988
_diffrn_measurement_device_type 'CCD area detector'
_diffrn_measurement_method 'phi and omega scans'
_diffrn_radiation_monochromator graphite
_diffrn_radiation_source 'fine-focus sealed tube'
_diffrn_radiation_type MoK\a
_diffrn_radiation_wavelength 0.71073
_diffrn_reflns_av_R_equivalents 0.0358
_diffrn_reflns_av_sigmaI/netI 0.0199
_diffrn_reflns_limit_h_max 10
_diffrn_reflns_limit_h_min -10
_diffrn_reflns_limit_k_max 23
_diffrn_reflns_limit_k_min -23
_diffrn_reflns_limit_l_max 23
_diffrn_reflns_limit_l_min -23
_diffrn_reflns_number 64579
_diffrn_reflns_theta_full 28.42
_diffrn_reflns_theta_max 28.42
_diffrn_reflns_theta_min 3.18
_exptl_absorpt_coefficient_mu 0.755
_exptl_absorpt_correction_type none
_exptl_crystal_colour pink
_exptl_crystal_density_diffrn 1.412
_exptl_crystal_density_method 'not measured'
_exptl_crystal_description block
_exptl_crystal_F_000 1072
_exptl_crystal_size_max 0.2
_exptl_crystal_size_mid 0.2
_exptl_crystal_size_min 0.2
_refine_diff_density_max 1.767
_refine_diff_density_min -1.120
_refine_diff_density_rms 0.113
_refine_ls_extinction_method none
_refine_ls_goodness_of_fit_ref 1.067
_refine_ls_hydrogen_treatment mixed
_refine_ls_matrix_type full
_refine_ls_number_parameters 307
_refine_ls_number_reflns 6081
_refine_ls_number_restraints 4
_refine_ls_restrained_S_all 1.078
_refine_ls_R_factor_all 0.1077
_refine_ls_R_factor_gt 0.0903
_refine_ls_shift/su_max 0.014
_refine_ls_shift/su_mean 0.001
_refine_ls_structure_factor_coef Fsqd
_refine_ls_weighting_details 'calc w=1/[\s^2^(Fo^2^)+(0.1548P)^2^+4.5156P] where P=(Fo^2^+2Fc^2^)/3'
_refine_ls_weighting_scheme calc
_refine_ls_wR_factor_gt 0.2549
_refine_ls_wR_factor_ref 0.2806
_reflns_number_gt 4843
_reflns_number_total 6081
_reflns_threshold_expression >2sigma(I)
_cod_data_source_file JSSC-2016-240-82.cif
_cod_data_source_block compound3
_cod_original_sg_symbol_H-M P21/c
_cod_database_code 1561430

loop_
_symmetry_equiv_pos_as_xyz
'x, y, z'
'-x, y+1/2, -z+1/2'
'-x, -y, -z'
'x, -y-1/2, z-1/2'

loop_
_atom_site_label
_atom_site_type_symbol
_atom_site_fract_x
_atom_site_fract_y
_atom_site_fract_z
_atom_site_U_iso_or_equiv
_atom_site_adp_type
_atom_site_occupancy
_atom_site_symmetry_multiplicity
_atom_site_calc_flag
_atom_site_refinement_flags
_atom_site_disorder_assembly
_atom_site_disorder_group
Co1 Co 0.12685(7) 0.80998(3) 0.23644(3) 0.0458(2) Uani 1 1 d . . .
O1 O 0.3052(5) 0.7494(2) 0.31503(18) 0.0633(9) Uani 1 1 d . . .
O2 O 0.1037(5) 0.7712(3) 0.3700(2) 0.0742(11) Uani 1 1 d . . .
O3 O 0.7317(6) 0.5799(3) 0.4906(3) 0.0994(16) Uani 1 1 d . . .
O4 O 0.2065(4) 0.68454(17) 0.64387(17) 0.0494(7) Uani 1 1 d . . .
O5 O 0.4411(5) 0.6171(3) 0.7053(2) 0.0722(10) Uani 1 1 d . . .
N1 N 0.0541(5) 0.9134(2) 0.2573(2) 0.0566(9) Uani 1 1 d . . .
N2 N -0.0938(11) 1.0039(4) 0.2854(6) 0.132(3) Uani 1 1 d . . .
N3 N -0.0965(5) 0.7516(2) 0.1862(2) 0.0540(8) Uani 1 1 d . . .
N4 N -0.3528(6) 0.6977(3) 0.1653(4) 0.0723(13) Uani 1 1 d . . .
C1 C 0.3496(6) 0.6973(2) 0.4416(2) 0.0451(8) Uani 1 1 d . . .
C2 C 0.3005(5) 0.6943(2) 0.5092(2) 0.0414(8) Uani 1 1 d . . .
H2 H 0.2019 0.7203 0.5114 0.050 Uiso 1 1 calc R . .
C3 C 0.3976(5) 0.6530(2) 0.5731(2) 0.0405(7) Uani 1 1 d . . .
C4 C 0.5452(5) 0.6132(3) 0.5700(3) 0.0501(9) Uani 1 1 d . . .
H4 H 0.6108 0.5850 0.6129 0.060 Uiso 1 1 calc R . .
C5 C 0.5922(6) 0.6166(3) 0.5014(3) 0.0581(11) Uani 1 1 d . . .
C6 C 0.4976(6) 0.6587(3) 0.4388(3) 0.0543(10) Uani 1 1 d . . .
H6 H 0.5323 0.6615 0.3941 0.065 Uiso 1 1 calc R . .
C8 C 0.8400(13) 0.5351(7) 0.5504(5) 0.140(5) Uani 1 1 d DU . .
H8A H 0.8687 0.5562 0.6028 0.168 Uiso 1 1 d R . .
H8B H 0.7834 0.4870 0.5484 0.168 Uiso 1 1 d R . .
C9 C -0.0787(11) 0.9304(4) 0.2793(5) 0.097(2) Uani 1 1 d . . .
H9 H -0.1545 0.8958 0.2897 0.117 Uiso 1 1 calc R . .
C10 C 0.0284(12) 1.0361(4) 0.2588(7) 0.123(4) Uani 1 1 d . . .
H10 H 0.0449 1.0868 0.2528 0.147 Uiso 1 1 calc R . .
C11 C 0.1215(8) 0.9792(3) 0.2429(5) 0.084(2) Uani 1 1 d . . .
H11 H 0.2173 0.9843 0.2248 0.101 Uiso 1 1 calc R . .
C12 C -0.2191(16) 1.0432(7) 0.3220(7) 0.136(4) Uani 1 1 d . . .
H12A H -0.2558 1.0099 0.3563 0.163 Uiso 1 1 calc R . .
H12B H -0.1645 1.0870 0.3516 0.163 Uiso 1 1 calc R . .
C13 C -0.3590(12) 1.0626(6) 0.2567(6) 0.116(3) Uani 1 1 d U . .
H13A H -0.4014 1.0187 0.2247 0.139 Uiso 1 1 calc R . .
H13B H -0.3201 1.0983 0.2252 0.139 Uiso 1 1 calc R . .
C14 C -0.2237(7) 0.7352(3) 0.2158(4) 0.0661(12) Uani 1 1 d . . .
H14 H -0.2223 0.7485 0.2662 0.079 Uiso 1 1 calc R . .
C15 C -0.1492(8) 0.7219(3) 0.1120(3) 0.0682(13) Uani 1 1 d . . .
H15 H -0.0870 0.7238 0.0764 0.082 Uiso 1 1 calc R . .
C16 C -0.3082(9) 0.6891(3) 0.0995(4) 0.0798(17) Uani 1 1 d . . .
H16 H -0.3744 0.6650 0.0537 0.096 Uiso 1 1 calc R . .
C17 C -0.5122(9) 0.6697(4) 0.1808(6) 0.096(2) Uani 1 1 d . . .
H17A H -0.5462 0.7048 0.2145 0.116 Uiso 1 1 calc R . .
H17B H -0.6078 0.6665 0.1315 0.116 Uiso 1 1 calc R . .
C18 C -0.5156(11) 1.0980(5) 0.2824(7) 0.115(3) Uani 1 1 d U . .
H18A H -0.6182 1.1014 0.2358 0.138 Uiso 1 1 calc R . .
H18B H -0.5439 1.0634 0.3181 0.138 Uiso 1 1 calc R . .
C19 C 0.3479(5) 0.6504(2) 0.6467(2) 0.0447(8) Uani 1 1 d . . .
C20 C 0.2444(6) 0.7415(3) 0.3718(2) 0.0524(9) Uani 1 1 d . . .
C7 C 1.0201(10) 0.5308(6) 0.5297(7) 0.190(7) Uani 1 1 d DU . .
H7A H 1.1343 0.5269 0.5698 0.228 Uiso 1 1 d R . .
H7B H 1.0186 0.5669 0.4892 0.228 Uiso 1 1 d R . .
O6 O 0.6129(14) 0.8628(7) 0.3663(5) 0.217(6) Uani 1 1 d . . .
O7 O 0.009(5) 0.8720(13) 0.4711(13) 0.418(17) Uani 1 1 d . . .
O8 O 0.829(3) 0.723(3) 0.4073(15) 0.62(4) Uani 1 1 d . . .
O9 O 0.399(4) 0.9443(14) 0.4622(11) 0.46(2) Uani 1 1 d . . .

loop_
_atom_site_aniso_label
_atom_site_aniso_U_11
_atom_site_aniso_U_22
_atom_site_aniso_U_33
_atom_site_aniso_U_23
_atom_site_aniso_U_13
_atom_site_aniso_U_12
Co1 0.0499(4) 0.0544(4) 0.0421(3) 0.0023(2) 0.0272(3) 0.0024(2)
O1 0.068(2) 0.084(2) 0.0436(16) 0.0150(15) 0.0262(14) 0.0092(17)
O2 0.071(2) 0.100(3) 0.058(2) 0.0257(19) 0.0299(17) 0.029(2)
O3 0.085(3) 0.120(4) 0.120(4) 0.029(3) 0.072(3) 0.049(3)
O4 0.0504(15) 0.0672(18) 0.0404(14) -0.0030(12) 0.0280(12) 0.0035(12)
O5 0.072(2) 0.103(3) 0.0466(17) 0.0218(18) 0.0262(16) 0.018(2)
N1 0.058(2) 0.057(2) 0.061(2) -0.0068(17) 0.0285(18) 0.0046(17)
N2 0.139(6) 0.070(3) 0.247(10) -0.006(5) 0.144(7) 0.015(4)
N3 0.054(2) 0.057(2) 0.057(2) 0.0062(16) 0.0264(16) -0.0026(16)
N4 0.058(2) 0.069(3) 0.093(4) 0.009(2) 0.029(2) -0.0048(19)
C1 0.049(2) 0.055(2) 0.0372(18) 0.0024(14) 0.0212(16) 0.0020(16)
C2 0.0422(18) 0.053(2) 0.0344(17) -0.0009(13) 0.0192(14) 0.0028(14)
C3 0.0377(16) 0.052(2) 0.0361(16) -0.0004(14) 0.0182(13) 0.0011(14)
C4 0.0446(19) 0.062(2) 0.049(2) 0.0094(18) 0.0233(17) 0.0098(17)
C5 0.050(2) 0.075(3) 0.061(3) 0.005(2) 0.033(2) 0.016(2)
C6 0.058(2) 0.069(3) 0.049(2) 0.0029(19) 0.0356(19) 0.007(2)
C8 0.154(8) 0.200(11) 0.089(5) 0.046(6) 0.069(5) 0.111(8)
C9 0.108(5) 0.063(3) 0.162(7) 0.007(4) 0.101(5) 0.012(3)
C10 0.120(6) 0.057(3) 0.227(11) -0.022(5) 0.105(7) -0.003(4)
C11 0.076(4) 0.064(3) 0.135(6) -0.026(3) 0.064(4) -0.014(3)
C12 0.150(9) 0.126(8) 0.143(9) 0.003(7) 0.063(8) 0.039(7)
C13 0.109(6) 0.115(7) 0.134(8) 0.011(6) 0.056(6) 0.004(5)
C14 0.064(3) 0.072(3) 0.074(3) 0.008(2) 0.038(3) -0.005(2)
C15 0.071(3) 0.076(3) 0.062(3) -0.003(2) 0.027(2) -0.008(3)
C16 0.072(4) 0.075(4) 0.084(4) -0.010(3) 0.013(3) -0.010(3)
C17 0.063(3) 0.081(4) 0.158(7) 0.005(4) 0.053(4) -0.005(3)
C18 0.091(5) 0.106(6) 0.172(9) 0.004(6) 0.075(6) 0.013(4)
C19 0.0476(19) 0.055(2) 0.0351(17) 0.0001(15) 0.0189(15) -0.0036(16)
C20 0.057(2) 0.064(2) 0.0391(19) 0.0043(17) 0.0191(17) 0.0003(19)
C7 0.069(5) 0.118(8) 0.334(19) -0.054(10) -0.004(7) 0.002(5)
O6 0.190(9) 0.307(14) 0.119(6) 0.052(7) 0.001(6) -0.119(9)
O7 0.64(5) 0.40(3) 0.28(2) 0.02(2) 0.25(3) 0.16(3)
O8 0.216(17) 1.36(11) 0.28(2) 0.31(4) 0.055(15) -0.13(3)
O9 0.72(6) 0.41(3) 0.223(18) 0.047(17) 0.14(3) 0.27(4)

loop_
_atom_type_symbol
_atom_type_description
_atom_type_scat_dispersion_real
_atom_type_scat_dispersion_imag
_atom_type_scat_source
C C 0.0033 0.0016 'International Tables Vol C Tables 4.2.6.8 and 6.1.1.4'
H H 0.0000 0.0000 'International Tables Vol C Tables 4.2.6.8 and 6.1.1.4'
Co Co 0.3494 0.9721 'International Tables Vol C Tables 4.2.6.8 and 6.1.1.4'
N N 0.0061 0.0033 'International Tables Vol C Tables 4.2.6.8 and 6.1.1.4'
O O 0.0106 0.0060 'International Tables Vol C Tables 4.2.6.8 and 6.1.1.4'

loop_
_geom_angle_atom_site_label_1
_geom_angle_atom_site_label_2
_geom_angle_atom_site_label_3
_geom_angle
_geom_angle_site_symmetry_1
_geom_angle_site_symmetry_3
O4 Co1 O1 105.77(14) 4_575 .
O4 Co1 N1 107.61(15) 4_575 .
O1 Co1 N1 124.01(16) . .
O4 Co1 N3 97.56(14) 4_575 .
O1 Co1 N3 111.68(16) . .
N1 Co1 N3 106.91(16) . .
C20 O1 Co1 104.8(3) . .
C5 O3 C8 120.3(5) . .
C19 O4 Co1 121.1(3) . 4_576
C9 N1 C11 105.8(5) . .
C9 N1 Co1 126.3(4) . .
C11 N1 Co1 127.5(3) . .
C9 N2 C10 107.4(5) . .
C9 N2 C12 125.3(7) . .
C10 N2 C12 127.1(8) . .
C14 N3 C15 105.3(5) . .
C14 N3 Co1 128.5(4) . .
C15 N3 Co1 126.1(3) . .
C14 N4 C16 106.8(5) . .
C14 N4 C17 125.4(6) . .
C16 N4 C17 127.8(6) . .
C6 C1 C2 119.7(4) . .
C6 C1 C20 119.8(4) . .
C2 C1 C20 120.5(4) . .
C3 C2 C1 120.1(3) . .
C3 C2 H2 119.9 . .
C1 C2 H2 119.9 . .
C2 C3 C4 120.2(3) . .
C2 C3 C19 120.6(3) . .
C4 C3 C19 119.2(3) . .
C5 C4 C3 118.9(4) . .
C5 C4 H4 120.6 . .
C3 C4 H4 120.6 . .
C6 C5 O3 114.6(4) . .
C6 C5 C4 120.8(4) . .
O3 C5 C4 124.7(4) . .
C5 C6 C1 120.3(4) . .
C5 C6 H6 119.9 . .
C1 C6 H6 119.9 . .
O3 C8 C7 103.6(7) . .
O3 C8 H8A 114.5 . .
C7 C8 H8A 106.9 . .
O3 C8 H8B 108.2 . .
C7 C8 H8B 113.2 . .
H8A C8 H8B 110.4 . .
N1 C9 N2 111.4(6) . .
N1 C9 H9 124.3 . .
N2 C9 H9 124.3 . .
C11 C10 N2 105.4(6) . .
C11 C10 H10 127.3 . .
N2 C10 H10 127.3 . .
C10 C11 N1 109.7(5) . .
C10 C11 H11 125.2 . .
N1 C11 H11 125.2 . .
C13 C12 N2 102.7(9) . .
C13 C12 H12A 111.2 . .
N2 C12 H12A 111.2 . .
C13 C12 H12B 111.2 . .
N2 C12 H12B 111.2 . .
H12A C12 H12B 109.1 . .
C12 C13 C18 110.9(9) . .
C12 C13 H13A 109.5 . .
C18 C13 H13A 109.5 . .
C12 C13 H13B 109.5 . .
C18 C13 H13B 109.5 . .
H13A C13 H13B 108.0 . .
N4 C14 N3 111.9(5) . .
N4 C14 H14 124.0 . .
N3 C14 H14 124.0 . .
C16 C15 N3 108.2(5) . .
C16 C15 H15 125.9 . .
N3 C15 H15 125.9 . .
N4 C16 C15 107.8(6) . .
N4 C16 H16 126.1 . .
C15 C16 H16 126.1 . .
C18 C17 N4 112.0(6) 2_445 .
C18 C17 H17A 109.2 2_445 .
N4 C17 H17A 109.2 . .
C18 C17 H17B 109.2 2_445 .
N4 C17 H17B 109.2 . .
H17A C17 H17B 107.9 . .
C17 C18 C13 118.0(7) 2_455 .
C17 C18 H18A 107.8 2_455 .
C13 C18 H18A 107.8 . .
C17 C18 H18B 107.8 2_455 .
C13 C18 H18B 107.8 . .
H18A C18 H18B 107.2 . .
O5 C19 O4 123.8(4) . .
O5 C19 C3 120.4(4) . .
O4 C19 C3 115.8(3) . .
O2 C20 O1 120.8(4) . .
O2 C20 C1 121.1(4) . .
O1 C20 C1 118.1(4) . .
C7 C7 C8 101.2(8) 3_766 .
C7 C7 H7A 114.3 3_766 .
C8 C7 H7A 122.7 . .
C7 C7 H7B 90.7 3_766 .
C8 C7 H7B 110.2 . .
H7A C7 H7B 112.6 . .

loop_
_geom_bond_atom_site_label_1
_geom_bond_atom_site_label_2
_geom_bond_distance
_geom_bond_site_symmetry_2
Co1 O4 1.963(3) 4_575
Co1 O1 1.982(3) .
Co1 N1 2.016(4) .
Co1 N3 2.024(4) .
O1 C20 1.271(5) .
O2 C20 1.240(6) .
O3 C5 1.366(5) .
O3 C8 1.400(9) .
O4 C19 1.277(5) .
O4 Co1 1.963(3) 4_576
O5 C19 1.233(5) .
N1 C9 1.287(7) .
N1 C11 1.356(7) .
N2 C9 1.331(9) .
N2 C10 1.350(10) .
N2 C12 1.538(11) .
N3 C14 1.327(6) .
N3 C15 1.368(7) .
N4 C14 1.322(8) .
N4 C16 1.346(9) .
N4 C17 1.482(7) .
C1 C6 1.390(6) .
C1 C2 1.392(5) .
C1 C20 1.493(6) .
C2 C3 1.378(5) .
C2 H2 0.9300 .
C3 C4 1.399(5) .
C3 C19 1.497(5) .
C4 C5 1.399(6) .
C4 H4 0.9300 .
C5 C6 1.365(7) .
C6 H6 0.9300 .
C8 C7 1.606(8) .
C8 H8A 0.9699 .
C8 H8B 0.9701 .
C9 H9 0.9300 .
C10 C11 1.349(9) .
C10 H10 0.9300 .
C11 H11 0.9300 .
C12 C13 1.383(14) .
C12 H12A 0.9700 .
C12 H12B 0.9700 .
C13 C18 1.602(11) .
C13 H13A 0.9700 .
C13 H13B 0.9700 .
C14 H14 0.9300 .
C15 C16 1.358(9) .
C15 H15 0.9300 .
C16 H16 0.9300 .
C17 C18 1.430(11) 2_445
C17 H17A 0.9700 .
C17 H17B 0.9700 .
C18 C17 1.430(11) 2_455
C18 H18A 0.9700 .
C18 H18B 0.9700 .
C7 C7 1.497(9) 3_766
C7 H7A 0.9700 .
C7 H7B 0.9699 .

loop_
_geom_torsion_atom_site_label_1
_geom_torsion_atom_site_label_2
_geom_torsion_atom_site_label_3
_geom_torsion_atom_site_label_4
_geom_torsion
_geom_torsion_site_symmetry_1
_geom_torsion_site_symmetry_2
_geom_torsion_site_symmetry_3
_geom_torsion_site_symmetry_4
O4 Co1 O1 C20 -175.0(3) 4_575 . . .
N1 Co1 O1 C20 60.3(4) . . . .
N3 Co1 O1 C20 -69.9(3) . . . .
O4 Co1 N1 C9 140.8(6) 4_575 . . .
O1 Co1 N1 C9 -95.3(7) . . . .
N3 Co1 N1 C9 36.8(7) . . . .
O4 Co1 N1 C11 -31.3(5) 4_575 . . .
O1 Co1 N1 C11 92.6(5) . . . .
N3 Co1 N1 C11 -135.2(5) . . . .
O4 Co1 N3 C14 -172.6(4) 4_575 . . .
O1 Co1 N3 C14 77.1(5) . . . .
N1 Co1 N3 C14 -61.5(5) . . . .
O4 Co1 N3 C15 5.8(4) 4_575 . . .
O1 Co1 N3 C15 -104.5(4) . . . .
N1 Co1 N3 C15 116.9(4) . . . .
C6 C1 C2 C3 -0.4(6) . . . .
C20 C1 C2 C3 179.5(4) . . . .
C1 C2 C3 C4 -0.5(6) . . . .
C1 C2 C3 C19 178.9(4) . . . .
C2 C3 C4 C5 0.3(7) . . . .
C19 C3 C4 C5 -179.2(4) . . . .
C8 O3 C5 C6 179.7(8) . . . .
C8 O3 C5 C4 -0.2(11) . . . .
C3 C4 C5 C6 0.9(8) . . . .
C3 C4 C5 O3 -179.3(5) . . . .
O3 C5 C6 C1 178.3(5) . . . .
C4 C5 C6 C1 -1.8(8) . . . .
C2 C1 C6 C5 1.5(7) . . . .
C20 C1 C6 C5 -178.3(5) . . . .
C5 O3 C8 C7 -157.9(6) . . . .
C11 N1 C9 N2 -4.4(10) . . . .
Co1 N1 C9 N2 -177.9(6) . . . .
C10 N2 C9 N1 5.6(13) . . . .
C12 N2 C9 N1 -170.2(10) . . . .
C9 N2 C10 C11 -4.3(13) . . . .
C12 N2 C10 C11 171.4(10) . . . .
N2 C10 C11 N1 1.8(12) . . . .
C9 N1 C11 C10 1.6(10) . . . .
Co1 N1 C11 C10 174.9(7) . . . .
C9 N2 C12 C13 -98.9(13) . . . .
C10 N2 C12 C13 86.1(15) . . . .
N2 C12 C13 C18 174.6(8) . . . .
C16 N4 C14 N3 0.0(7) . . . .
C17 N4 C14 N3 178.6(5) . . . .
C15 N3 C14 N4 -0.4(6) . . . .
Co1 N3 C14 N4 178.3(3) . . . .
C14 N3 C15 C16 0.6(6) . . . .
Co1 N3 C15 C16 -178.1(4) . . . .
C14 N4 C16 C15 0.3(7) . . . .
C17 N4 C16 C15 -178.2(6) . . . .
N3 C15 C16 N4 -0.6(7) . . . .
C14 N4 C17 C18 -86.3(9) . . . 2_445
C16 N4 C17 C18 92.0(10) . . . 2_445
C12 C13 C18 C17 68.9(13) . . . 2_455
Co1 O4 C19 O5 2.2(6) 4_576 . . .
Co1 O4 C19 C3 -177.6(3) 4_576 . . .
C2 C3 C19 O5 -175.6(4) . . . .
C4 C3 C19 O5 3.9(6) . . . .
C2 C3 C19 O4 4.3(6) . . . .
C4 C3 C19 O4 -176.3(4) . . . .
Co1 O1 C20 O2 -2.0(6) . . . .
Co1 O1 C20 C1 179.7(3) . . . .
C6 C1 C20 O2 173.7(5) . . . .
C2 C1 C20 O2 -6.1(7) . . . .
C6 C1 C20 O1 -8.0(7) . . . .
C2 C1 C20 O1 172.2(4) . . . .
O3 C8 C7 C7 -83.5(14) . . . 3_766
